data_7708603
loop_
_publ_author_name
'Bezzubov, Stanislav'
'Ermolov, Kirill'
'Gorbunov, Alexander'
'Kalle, Paulina'
'Lentin, Ivan'
'Latyshev, Gennadij'
'Kovalev, Vladimir'
'Vatsouro, Ivan'

_publ_section_title
;
 Inherently dinuclear iridium(III) meso architectures accessed by
 cyclometalation of calix[4]arene-based bis(aryltriazoles)
;
_journal_name_full 'Dalton Transactions'
_journal_paper_doi 10.1039/D1DT03579G
_journal_year 2021
_chemical_formula_moiety 'C148 H184 Cl2 Ir2 N12 O16, 7.9(C H2 Cl2), 9.7(C H4 O)'
_chemical_formula_sum 'C165.6 H238.6 Cl17.8 Ir2 N12 O25.7'
_chemical_formula_weight 3824.08
_space_group_crystal_system triclinic
_space_group_IT_number 2
_space_group_name_Hall '-P 1'
_space_group_name_H-M_alt 'P -1'
_atom_sites_solution_hydrogens mixed
_audit_creation_date 2020-11-18
_audit_creation_method
;
Olex2 1.2
(compiled 2018.05.29 svn.r3508 for OlexSys, GUI svn.r5506)
;
_audit_update_record
;
2020-11-18 deposited with the CCDC.	2021-10-27 downloaded from the CCDC.
;
_cell_angle_alpha 103.234(2)
_cell_angle_beta 106.527(2)
_cell_angle_gamma 96.082(2)
_cell_formula_units_Z 1
_cell_length_a 13.0463(7)
_cell_length_b 20.2747(12)
_cell_length_c 20.6481(11)
_cell_measurement_reflns_used 9282
_cell_measurement_temperature 100.0
_cell_measurement_theta_max 31.50
_cell_measurement_theta_min 2.24
_cell_volume 5010.6(5)
_computing_cell_refinement 'SAINT V8.40A (?, 2016)'
_computing_data_collection 'APEX3 v.2017.3_0 (Bruker AXS, 2017)'
_computing_data_reduction 'SAINT V8.40A (?, 2016)'
_computing_molecular_graphics 'Olex2 (Dolomanov et al., 2009)'
_computing_publication_material 'Olex2 (Dolomanov et al., 2009)'
_computing_structure_refinement 'ShelXL (Sheldrick, 2015)'
_computing_structure_solution 'XT  (Sheldrick, 2015)'
_diffrn_ambient_temperature 100
_diffrn_detector 'PHOTON III area detector'
_diffrn_detector_area_resol_mean 10.4
_diffrn_detector_type 'mixed mode'
_diffrn_measured_fraction_theta_full 0.999
_diffrn_measured_fraction_theta_max 0.997
_diffrn_measurement_device 'three-circle diffractometer'
_diffrn_measurement_device_type 'Bruker D8 Venture'
_diffrn_measurement_method '\w scan'
_diffrn_radiation_monochromator 'mirror optics'
_diffrn_radiation_probe x-ray
_diffrn_radiation_type MoK\a
_diffrn_radiation_wavelength 0.71073
_diffrn_reflns_av_R_equivalents 0.0410
_diffrn_reflns_av_unetI/netI 0.0512
_diffrn_reflns_Laue_measured_fraction_full 0.999
_diffrn_reflns_Laue_measured_fraction_max 0.997
_diffrn_reflns_limit_h_max 18
_diffrn_reflns_limit_h_min -18
_diffrn_reflns_limit_k_max 28
_diffrn_reflns_limit_k_min -28
_diffrn_reflns_limit_l_max 29
_diffrn_reflns_limit_l_min -29
_diffrn_reflns_number 83251
_diffrn_reflns_point_group_measured_fraction_full 0.999
_diffrn_reflns_point_group_measured_fraction_max 0.997
_diffrn_reflns_theta_full 25.242
_diffrn_reflns_theta_max 30.000
_diffrn_reflns_theta_min 1.791
_diffrn_source 'microfocus sealed X-ray tube'
_diffrn_source_type 'Incoatec I\ms 3.0'
_diffrn_standards_number 0
_exptl_absorpt_coefficient_mu 1.624
_exptl_absorpt_correction_T_max 0.6482
_exptl_absorpt_correction_T_min 0.5245
_exptl_absorpt_correction_type multi-scan
_exptl_absorpt_process_details
'SADABS-2016/2 (Bruker,2016/2) was used for absorption correction. wR2(int) was 0.1422 before and 0.0493 after correction. The Ratio of minimum to maximum transmission is 0.8092. The \l/2 correction factor is Not present.'
_exptl_crystal_colour colourless
_exptl_crystal_colour_primary colourless
_exptl_crystal_density_diffrn 1.267
_exptl_crystal_description prism
_exptl_crystal_F_000 1978
_exptl_crystal_recrystallization_method 'Re-crystallisation from solvent: CH2Cl2, CH3OH'
_exptl_crystal_size_max 0.2
_exptl_crystal_size_mid 0.18
_exptl_crystal_size_min 0.08
_refine_diff_density_max 3.402
_refine_diff_density_min -2.166
_refine_diff_density_rms 0.139
_refine_ls_extinction_method none
_refine_ls_goodness_of_fit_ref 1.045
_refine_ls_hydrogen_treatment constr
_refine_ls_matrix_type full
_refine_ls_number_parameters 1018
_refine_ls_number_reflns 29156
_refine_ls_number_restraints 0
_refine_ls_restrained_S_all 1.045
_refine_ls_R_factor_all 0.0581
_refine_ls_R_factor_gt 0.0485
_refine_ls_shift/su_max 0.001
_refine_ls_shift/su_mean 0.000
_refine_ls_structure_factor_coef Fsqd
_refine_ls_weighting_details 'w=1/[\s^2^(Fo^2^)+(0.0665P)^2^+11.3535P] where P=(Fo^2^+2Fc^2^)/3'
_refine_ls_weighting_scheme calc
_refine_ls_wR_factor_gt 0.1244
_refine_ls_wR_factor_ref 0.1293
_reflns_Friedel_coverage 0.000
_reflns_number_gt 25258
_reflns_number_total 29156
_reflns_threshold_expression 'I > 2\s(I)'
_cod_data_source_file d1dt03579g2.cif
_cod_data_source_block v854
_cod_original_formula_sum 'C165.60 H238.60 Cl17.80 Ir2 N12 O25.70'
_cod_database_code 7708603
_shelx_shelxl_version_number 2014/7
_shelx_space_group_comment
;
The symmetry employed for this shelxl refinement is uniquely defined
by the following loop, which should always be used as a source of
symmetry information in preference to the above space-group names.
They are only intended as comments.
;
_shelx_estimated_absorpt_t_max 0.881
_shelx_estimated_absorpt_t_min 0.737
_olex2_refinement_description
;
1. Fixed Uiso
 At 1.2 times of:
  All C(H) groups, All C(H,H) groups
 At 1.5 times of:
  All C(H,H,H) groups, All O(H) groups
2. Uiso/Uaniso restraints and constraints
Uanis(C033) = Uanis(C02Y) = Uanis(C02M)
Uanis(C02T) = Uanis(C02Z) = Uanis(C034) = Uanis(C02X)
Uanis(C02I) = Uanis(C02M) = Uanis(C033) = Uanis(C02Y)
3. Others
 Fixed Sof: Cl06(0.85) Cl07(0.85) Cl0A(0.85) Cl(0.85) Cl3(0.75) Cl2(0.75)
 Cl5(0.5) Cl6(0.5) O02L(0.85) H9AA(0.85) C02P(0.85) H4BA(0.85) HH(0.85)
 C02V(0.85) H3BA(0.85) HM(0.85) C035(0.75) H03V(0.75) H03W(0.75) C7(0.5)
 H7A(0.5) H7B(0.5) C9(0.85) H9A(0.85) H9B(0.85) H9C(0.85)
4.a Riding coordinates:
 O02A(H7AA), O02J(H8AA), O02L(H9AA), O02Q(H0BA), O02R(H1BA)
4.b Secondary CH2 refined with riding coordinates:
 C00V(H00A,H00B), C011(H01A,H01B), C01C(H01D,H01E), C01F(H01F,H01G), C01G(H01H,
 H01I), C01H(H01J,H01K), C01O(H01L,H01M), C01Q(H01O,H01Q), C020(H02A,H02B),
 C026(H02F,H02G), C028(H02H,H02I), C02K(H02Z,HB), C02N(H2BA,HE), C02P(H4BA,HH),
 C02V(H3BA,HM), C035(H03V,H03W), C7(H7A,H7B)
4.c Aromatic/amide H refined with riding coordinates:
 C00S(H00S), C00X(H00X), C00Y(H00Y), C010(H010), C012(H012), C016(H016),
 C01A(H01C), C01N(H01N), C01P(H01P), C01R(H01R), C01U(H01U), C01W(H01W),
 C023(H023), C024(H024)
4.d Idealised Me refined as rotating group:
 C021(H02C,H02D,H02E), C029(H02J,H02K,H02L), C02C(H02M,H02N,H02O), C02D(H02P,
 H02Q,H02R), C02E(H02S,H02T,H02U), C02F(H02V,H02W,H02X), C02H(H02Y,H,HA),
 C02M(H02,HC,HD), C02O(H0AA,HF,HG), C02S(H1AA,HI,HJ), C02U(H2AA,HK,HL),
 C02W(H3AA,HN,HO), C02X(H4AA,HP,HQ), C02Y(H5AA,HR,HS), C02Z(H6AA,HT,HU),
 C030(H03A,H03B,H03C), C032(H03M,H03N,H03O), C033(H03D,H03E,H03F), C034(H03G,
 H03H,H03I), C036(H03P,H03Q,H03R), C037(H03S,H03T,H03U), C038(H03J,H03K,H03L),
 C9(H9A,H9B,H9C)
;
_smtbx_masks_void_probe_radius 1.2
_smtbx_masks_void_truncation_radius 1.2
_olex2_submission_special_instructions 'No special instructions were received'

loop_
_space_group_symop_operation_xyz
'x, y, z'
'-x, -y, -z'

loop_
_atom_site_label
_atom_site_type_symbol
_atom_site_fract_x
_atom_site_fract_y
_atom_site_fract_z
_atom_site_U_iso_or_equiv
_atom_site_adp_type
_atom_site_occupancy
_atom_site_site_symmetry_order
_atom_site_calc_flag
_atom_site_refinement_flags_posn
_atom_site_refinement_flags_adp
_atom_site_refinement_flags_occupancy
_atom_site_disorder_assembly
_atom_site_disorder_group
Ir1 Ir 0.59694(2) 0.44238(2) 0.47638(2) 0.01379(4) Uani 1 1 d . . . . .
Cl1 Cl 0.48575(6) 0.45873(4) 0.55834(4) 0.01583(13) Uani 1 1 d . . . . .
Cl03 Cl 0.42787(10) 0.84604(7) 0.93781(8) 0.0499(3) Uani 1 1 d . . . . .
Cl05 Cl 0.46771(12) 0.86900(8) 0.81255(8) 0.0541(3) Uani 1 1 d . . . . .
Cl06 Cl 0.23530(13) 0.29824(9) 0.45754(9) 0.0511(4) Uani 0.85 1 d . . P . .
Cl07 Cl 0.2968(2) 0.62748(13) 0.26211(12) 0.0934(9) Uani 0.85 1 d . . P . .
Cl0A Cl 0.20447(17) 0.30432(16) 0.59349(13) 0.0893(8) Uani 0.85 1 d . . P . .
O009 O 0.93388(18) 0.63969(12) 0.82035(12) 0.0167(4) Uani 1 1 d . . . . .
O00A O 0.96251(19) 0.80756(13) 0.81040(13) 0.0197(5) Uani 1 1 d . . . . .
O00B O 0.8979(2) 0.47031(15) 0.29591(13) 0.0226(5) Uani 1 1 d . . . . .
O00C O 0.71764(19) 0.60208(13) 0.85420(12) 0.0189(5) Uani 1 1 d . . . . .
N1 N 0.7318(2) 0.50871(14) 0.54430(14) 0.0146(5) Uani 1 1 d . . . . .
O00E O 0.78012(19) 0.76854(13) 0.87205(13) 0.0193(5) Uani 1 1 d . . . . .
Cl Cl 0.5100(2) 0.70934(14) 0.3386(2) 0.1046(10) Uani 0.85 1 d . . P . .
N2 N 0.5201(2) 0.63300(15) 0.59579(14) 0.0165(5) Uani 1 1 d . . . . .
O00H O 0.7095(2) 0.37665(15) 0.23506(13) 0.0251(5) Uani 1 1 d . . . . .
Cl3 Cl -0.0839(2) 0.83346(17) 0.35678(16) 0.0859(8) Uani 0.75 1 d . . P . .
N00K N 0.6411(2) 0.69877(15) 0.68487(16) 0.0203(6) Uani 1 1 d . . . . .
N00L N 0.7598(2) 0.53990(15) 0.61161(14) 0.0161(5) Uani 1 1 d . . . . .
N00M N 0.8620(2) 0.57263(15) 0.62823(14) 0.0158(5) Uani 1 1 d . . . . .
N00N N 0.5976(2) 0.63234(14) 0.65240(14) 0.0163(5) Uani 1 1 d . . . . .
O00O O 0.1288(2) 0.70948(16) 0.39133(16) 0.0312(6) Uani 1 1 d . . . . .
Cl2 Cl 0.0392(3) 0.92013(14) 0.49692(17) 0.0988(10) Uani 0.75 1 d . . P . .
Cl5 Cl 0.3239(3) 0.3482(2) 0.83630(19) 0.0724(10) Uani 0.5 1 d . . P . .
C00R C 0.5127(3) 0.69886(18) 0.59173(19) 0.0197(6) Uani 1 1 d . . . . .
C00S C 0.6618(3) 0.40354(19) 0.34290(18) 0.0195(6) Uani 1 1 d . . . . .
H00S H 0.5952 0.3715 0.3215 0.023 Uiso 1 1 calc R . . . .
O00T O 0.2640(3) 0.82427(16) 0.45709(19) 0.0403(8) Uani 1 1 d . . . . .
C00U C 0.4194(3) 0.70416(19) 0.53581(19) 0.0216(7) Uani 1 1 d . . . . .
C00V C 0.9166(3) 0.61844(18) 0.69864(17) 0.0177(6) Uani 1 1 d . . . . .
H00A H 0.8951 0.6641 0.7013 0.021 Uiso 1 1 calc R . . . .
H00B H 0.9963 0.6248 0.7083 0.021 Uiso 1 1 calc R . . . .
C00W C 0.8148(2) 0.52086(17) 0.51751(17) 0.0157(6) Uani 1 1 d . . . . .
C00X C 0.3949(3) 0.7666(2) 0.5231(2) 0.0269(8) Uani 1 1 d . . . . .
H00X H 0.4444 0.8086 0.5484 0.032 Uiso 1 1 calc R . . . .
C00Y C 0.5921(3) 0.74183(19) 0.6494(2) 0.0230(7) Uani 1 1 d . . . . .
H00Y H 0.6091 0.7907 0.6618 0.028 Uiso 1 1 calc R . . . .
C2 C 0.3503(3) 0.64028(17) 0.49846(17) 0.0170(6) Uani 1 1 d . . . . .
C010 C 0.8990(3) 0.56295(18) 0.57250(17) 0.0175(6) Uani 1 1 d . . . . .
H010 H 0.9686 0.5814 0.5717 0.021 Uiso 1 1 calc R . . . .
C011 C 0.9104(3) 0.54207(18) 0.89640(18) 0.0190(6) Uani 1 1 d . . . . .
H01A H 0.9159 0.4992 0.9113 0.023 Uiso 1 1 calc R . . . .
H01B H 0.8574 0.5303 0.8485 0.023 Uiso 1 1 calc R . . . .
C012 C 0.2509(3) 0.64233(19) 0.44945(18) 0.0207(7) Uani 1 1 d . . . . .
H012 H 0.2007 0.6006 0.4242 0.025 Uiso 1 1 calc R . . . .
C013 C 0.7310(3) 0.41234(18) 0.30392(17) 0.0187(6) Uani 1 1 d . . . . .
C014 C 1.0207(3) 0.57434(18) 0.89624(17) 0.0178(6) Uani 1 1 d . . . . .
C1 C 0.6893(2) 0.44143(17) 0.41341(17) 0.0149(6) Uani 1 1 d . . . . .
C016 C 0.8591(3) 0.49636(18) 0.40420(18) 0.0181(6) Uani 1 1 d . . . . .
H016 H 0.9262 0.5279 0.4253 0.022 Uiso 1 1 calc R . . . .
C017 C 0.7908(3) 0.48640(17) 0.44386(17) 0.0170(6) Uani 1 1 d . . . . .
C018 C 1.0288(2) 0.62630(17) 0.86244(16) 0.0157(6) Uani 1 1 d . . . . .
C019 C 1.0268(3) 0.82434(17) 0.88051(17) 0.0176(6) Uani 1 1 d . . . . .
C01A C 1.2222(3) 0.65111(18) 0.91507(18) 0.0187(6) Uani 1 1 d . . . . .
H01C H 1.2907 0.6781 0.9222 0.022 Uiso 1 1 calc R . . . .
C01B C 1.1279(3) 0.66708(17) 0.87373(17) 0.0166(6) Uani 1 1 d . . . . .
C01C C 0.8871(3) 0.58897(18) 0.75372(16) 0.0176(6) Uani 1 1 d . . . . .
H01D H 0.8071 0.5782 0.7420 0.021 Uiso 1 1 calc R . . . .
H01E H 0.9160 0.5460 0.7554 0.021 Uiso 1 1 calc R . . . .
C01D C 1.0025(3) 0.87297(18) 0.93081(18) 0.0188(6) Uani 1 1 d . . . . .
C01E C 0.2249(3) 0.7041(2) 0.4375(2) 0.0245(7) Uani 1 1 d . . . . .
C01F C 1.1343(3) 0.73101(17) 0.84811(17) 0.0174(6) Uani 1 1 d . . . . .
H01F H 1.0790 0.7224 0.8014 0.021 Uiso 1 1 calc R . . . .
H01G H 1.2069 0.7425 0.8433 0.021 Uiso 1 1 calc R . . . .
C01G C 0.8998(3) 0.90394(18) 0.91308(19) 0.0207(6) Uani 1 1 d . . . . .
H01H H 0.8622 0.8886 0.8618 0.025 Uiso 1 1 calc R . . . .
H01I H 0.9195 0.9549 0.9272 0.025 Uiso 1 1 calc R . . . .
C01H C 0.7266(3) 0.71589(19) 0.75248(19) 0.0219(7) Uani 1 1 d . . . . .
H01J H 0.7953 0.7371 0.7479 0.026 Uiso 1 1 calc R . . . .
H01K H 0.7386 0.6732 0.7667 0.026 Uiso 1 1 calc R . . . .
C01I C 0.7809(3) 0.62269(18) 0.92445(18) 0.0182(6) Uani 1 1 d . . . . .
C01J C 1.2191(3) 0.59689(19) 0.94614(18) 0.0198(6) Uani 1 1 d . . . . .
C01K C 1.1145(3) 0.79096(17) 0.89981(18) 0.0175(6) Uani 1 1 d . . . . .
C01L C 0.8286(3) 0.46007(19) 0.33408(18) 0.0186(6) Uani 1 1 d . . . . .
C01M C 0.7086(3) 0.78857(19) 0.9681(2) 0.0215(7) Uani 1 1 d . . . . .
C01N C 1.1819(3) 0.81195(18) 0.96948(18) 0.0198(6) Uani 1 1 d . . . . .
H01N H 1.2419 0.7897 0.9829 0.024 Uiso 1 1 calc R . . . .
C01O C 0.5643(3) 0.5277(2) 0.7624(2) 0.0259(7) Uani 1 1 d . . . . .
H01L H 0.6103 0.5067 0.7356 0.031 Uiso 1 1 calc R . . . .
H01M H 0.5460 0.5692 0.7474 0.031 Uiso 1 1 calc R . . . .
C01P C 0.8200(3) 0.6947(2) 1.0422(2) 0.0295(8) Uani 1 1 d . . . . .
H01P H 0.8015 0.7291 1.0745 0.035 Uiso 1 1 calc R . . . .
C01Q C 0.6974(3) 0.76504(19) 0.80826(19) 0.0218(7) Uani 1 1 d . . . . .
H01O H 0.6974 0.8110 0.7994 0.026 Uiso 1 1 calc R . . . .
H01Q H 0.6247 0.7474 0.8099 0.026 Uiso 1 1 calc R . . . .
C01R C 0.9352(3) 0.61511(19) 1.01698(18) 0.0230(7) Uani 1 1 d . . . . .
H01R H 0.9971 0.5949 1.0322 0.028 Uiso 1 1 calc R . . . .
C01S C 0.7687(3) 0.81336(18) 0.92991(18) 0.0191(6) Uani 1 1 d . . . . .
C01T C 1.1650(3) 0.86383(18) 1.02008(18) 0.0209(6) Uani 1 1 d . . . . .
C01U C 1.1165(3) 0.55990(19) 0.93702(18) 0.0203(6) Uani 1 1 d . . . . .
H01U H 1.1122 0.5240 0.9592 0.024 Uiso 1 1 calc R . . . .
C01V C 0.8243(3) 0.88124(18) 0.95141(18) 0.0191(6) Uani 1 1 d . . . . .
C01W C 1.0720(3) 0.89196(18) 0.99973(19) 0.0212(6) Uani 1 1 d . . . . .
H01W H 1.0554 0.9252 1.0341 0.025 Uiso 1 1 calc R . . . .
C01X C 0.8722(3) 0.59303(18) 0.94679(18) 0.0185(6) Uani 1 1 d . . . . .
C01Y C 0.9117(4) 0.6655(2) 1.0661(2) 0.0292(8) Uani 1 1 d . . . . .
C01Z C 0.2974(3) 0.7666(2) 0.4733(2) 0.0279(8) Uani 1 1 d . . . . .
C020 C 0.6269(3) 0.54831(19) 0.84015(19) 0.0222(7) Uani 1 1 d . . . . .
H02A H 0.5790 0.5648 0.8674 0.027 Uiso 1 1 calc R . . . .
H02B H 0.6531 0.5080 0.8543 0.027 Uiso 1 1 calc R . . . .
C021 C 0.8548(3) 0.5029(2) 0.24207(19) 0.0254(7) Uani 1 1 d . . . . .
H02C H 0.7891 0.4728 0.2074 0.038 Uiso 1 1 calc GR . . . .
H02D H 0.9091 0.5113 0.2190 0.038 Uiso 1 1 calc GR . . . .
H02E H 0.8367 0.5468 0.2629 0.038 Uiso 1 1 calc GR . . . .
C022 C 0.7515(3) 0.9032(2) 1.0497(2) 0.0245(7) Uani 1 1 d . . . . .
C023 C 0.7004(3) 0.8341(2) 1.0273(2) 0.0246(7) Uani 1 1 d . . . . .
H023 H 0.6588 0.8177 1.0533 0.029 Uiso 1 1 calc R . . . .
C024 C 0.8146(3) 0.92546(19) 1.0109(2) 0.0235(7) Uani 1 1 d . . . . .
H024 H 0.8516 0.9719 1.0258 0.028 Uiso 1 1 calc R . . . .
C025 C 1.3220(3) 0.5795(2) 0.9918(2) 0.0259(8) Uani 1 1 d . . . . .
C026 C 0.6634(3) 0.71227(19) 0.9487(2) 0.0242(7) Uani 1 1 d . . . . .
H02F H 0.6277 0.6950 0.8973 0.029 Uiso 1 1 calc R . . . .
H02G H 0.6084 0.7043 0.9719 0.029 Uiso 1 1 calc R . . . .
C027 C 1.2475(3) 0.8920(2) 1.09480(19) 0.0265(7) Uani 1 1 d . . . . .
C028 C 1.0023(3) 0.8496(2) 0.7725(2) 0.0289(8) Uani 1 1 d . . . . .
H02H H 1.0786 0.8454 0.7761 0.035 Uiso 1 1 calc R . . . .
H02I H 1.0007 0.8985 0.7929 0.035 Uiso 1 1 calc R . . . .
C029 C 0.6103(3) 0.3280(2) 0.20304(19) 0.0283(8) Uani 1 1 d . . . . .
H02J H 0.6048 0.3050 0.1546 0.042 Uiso 1 1 calc GR . . . .
H02K H 0.5488 0.3519 0.2030 0.042 Uiso 1 1 calc GR . . . .
H02L H 0.6091 0.2936 0.2295 0.042 Uiso 1 1 calc GR . . . .
O02A O 0.7605(4) 1.0122(3) 0.6490(3) 0.0742(13) Uani 1 1 d . . . . .
H7AA H 0.7358 0.9906 0.6062 0.111 Uiso 1 1 d R . . . .
C02B C 0.7554(3) 0.67375(19) 0.97161(19) 0.0221(7) Uani 1 1 d . . . . .
C02C C 1.3233(3) 0.6001(3) 1.0686(2) 0.0366(10) Uani 1 1 d . . . . .
H02M H 1.3881 0.5888 1.0986 0.055 Uiso 1 1 calc GR . . . .
H02N H 1.2580 0.5748 1.0725 0.055 Uiso 1 1 calc GR . . . .
H02O H 1.3244 0.6497 1.0835 0.055 Uiso 1 1 calc GR . . . .
C02D C 0.4600(3) 0.4764(2) 0.7462(2) 0.0340(9) Uani 1 1 d . . . . .
H02P H 0.4199 0.4646 0.6959 0.051 Uiso 1 1 calc GR . . . .
H02Q H 0.4149 0.4970 0.7731 0.051 Uiso 1 1 calc GR . . . .
H02R H 0.4783 0.4345 0.7593 0.051 Uiso 1 1 calc GR . . . .
C02E C 1.4252(3) 0.6190(3) 0.9870(3) 0.0380(11) Uani 1 1 d . . . . .
H02S H 1.4297 0.6686 1.0060 0.057 Uiso 1 1 calc GR . . . .
H02T H 1.4228 0.6094 0.9378 0.057 Uiso 1 1 calc GR . . . .
H02U H 1.4891 0.6045 1.0142 0.057 Uiso 1 1 calc GR . . . .
C02F C 1.3204(4) 0.9570(2) 1.0960(2) 0.0377(10) Uani 1 1 d . . . . .
H02V H 1.2757 0.9913 1.0847 0.057 Uiso 1 1 calc GR . . . .
H02W H 1.3581 0.9453 1.0612 0.057 Uiso 1 1 calc GR . . . .
H02X H 1.3741 0.9760 1.1428 0.057 Uiso 1 1 calc GR . . . .
Cl6 Cl 0.4362(5) 0.2348(2) 0.8165(3) 0.1004(15) Uani 0.5 1 d . . P . .
C02H C 1.3224(3) 0.5024(2) 0.9691(3) 0.0388(10) Uani 1 1 d . . . . .
H02Y H 1.3887 0.4921 0.9987 0.058 Uiso 1 1 calc GR . . . .
H H 1.3203 0.4890 0.9199 0.058 Uiso 1 1 calc GR . . . .
HA H 1.2586 0.4765 0.9741 0.058 Uiso 1 1 calc GR . . . .
C02I C 0.7454(5) 0.9530(3) 1.1158(3) 0.0510(7) Uani 1 1 d . . . . .
O02J O 0.6721(5) 0.9074(2) 0.7001(3) 0.0822(15) Uani 1 1 d . . . . .
H8AA H 0.7123 0.9282 0.6829 0.123 Uiso 1 1 d R . . . .
C02K C 0.9333(4) 0.8271(3) 0.6974(2) 0.0388(10) Uani 1 1 d . . . . .
H02Z H 0.8566 0.8293 0.6943 0.047 Uiso 1 1 calc R . . . .
HB H 0.9372 0.7787 0.6769 0.047 Uiso 1 1 calc R . . . .
O02L O 0.5850(6) 0.9500(4) 0.3956(4) 0.089(2) Uani 0.85 1 d . . P . .
H9AA H 0.5223 0.9291 0.3701 0.133 Uiso 0.85 1 d R . P . .
C02M C 0.7357(5) 1.0244(3) 1.1050(3) 0.0510(7) Uani 1 1 d . . . . .
H02 H 0.7998 1.0430 1.0947 0.077 Uiso 1 1 calc GR . . . .
HC H 0.7308 1.0552 1.1478 0.077 Uiso 1 1 calc GR . . . .
HD H 0.6701 1.0209 1.0657 0.077 Uiso 1 1 calc GR . . . .
C02N C 0.5135(3) 0.8916(2) 0.9045(3) 0.0376(10) Uani 1 1 d . . . . .
H2BA H 0.5169 0.9417 0.9227 0.045 Uiso 1 1 calc R . . . .
HE H 0.5879 0.8819 0.9210 0.045 Uiso 1 1 calc R . . . .
C02O C 0.0470(3) 0.6495(2) 0.3616(2) 0.0364(10) Uani 1 1 d . . . . .
H0AA H -0.0186 0.6602 0.3317 0.055 Uiso 1 1 calc GR . . . .
HF H 0.0298 0.6333 0.3992 0.055 Uiso 1 1 calc GR . . . .
HG H 0.0730 0.6134 0.3334 0.055 Uiso 1 1 calc GR . . . .
C02P C 0.4023(5) 0.6526(3) 0.3396(3) 0.0430(14) Uani 0.85 1 d . . P . .
H4BA H 0.4289 0.6111 0.3503 0.052 Uiso 0.85 1 calc R . P . .
HH H 0.3749 0.6745 0.3777 0.052 Uiso 0.85 1 calc R . P . .
O02Q O 0.3755(5) 0.9039(3) 0.3221(3) 0.0916(18) Uani 1 1 d . . . . .
H0BA H 0.3277 0.9259 0.3307 0.137 Uiso 1 1 d R . . . .
O02R O 0.6513(5) 0.9254(3) 0.5211(3) 0.103(2) Uani 1 1 d . . . . .
H1BA H 0.6289 0.9310 0.4807 0.154 Uiso 1 1 d R . . . .
C02S C 1.1906(4) 0.9111(3) 1.1498(2) 0.0399(10) Uani 1 1 d . . . . .
H1AA H 1.2445 0.9244 1.1968 0.060 Uiso 1 1 calc GR . . . .
HI H 1.1370 0.8713 1.1455 0.060 Uiso 1 1 calc GR . . . .
HJ H 1.1538 0.9497 1.1423 0.060 Uiso 1 1 calc GR . . . .
C02T C 0.9907(5) 0.6894(3) 1.1415(3) 0.0563(8) Uani 1 1 d . . . . .
C02U C 1.3219(4) 0.8414(3) 1.1140(2) 0.0443(12) Uani 1 1 d . . . . .
H2AA H 1.3575 0.8287 1.0783 0.066 Uiso 1 1 calc GR . . . .
HK H 1.2787 0.7999 1.1164 0.066 Uiso 1 1 calc GR . . . .
HL H 1.3772 0.8630 1.1598 0.066 Uiso 1 1 calc GR . . . .
C02V C 0.2723(6) 0.3421(3) 0.5460(3) 0.0504(15) Uani 0.85 1 d . . P . .
H3BA H 0.3515 0.3452 0.5675 0.061 Uiso 0.85 1 calc R . P . .
HM H 0.2584 0.3896 0.5500 0.061 Uiso 0.85 1 calc R . P . .
C02W C 0.3345(5) 0.8890(3) 0.4955(3) 0.0576(16) Uani 1 1 d . . . . .
H3AA H 0.3028 0.9261 0.4787 0.086 Uiso 1 1 calc GR . . . .
HN H 0.4056 0.8883 0.4885 0.086 Uiso 1 1 calc GR . . . .
HO H 0.3433 0.8968 0.5456 0.086 Uiso 1 1 calc GR . . . .
C02X C 0.9969(5) 0.6337(3) 1.1758(3) 0.0563(8) Uani 1 1 d . . . . .
H4AA H 0.9281 0.6221 1.1846 0.084 Uiso 1 1 calc GR . . . .
HP H 1.0564 0.6485 1.2205 0.084 Uiso 1 1 calc GR . . . .
HQ H 1.0102 0.5930 1.1454 0.084 Uiso 1 1 calc GR . . . .
C02Y C 0.8498(5) 0.9597(3) 1.1754(3) 0.0510(7) Uani 1 1 d . . . . .
H5AA H 0.8538 0.9153 1.1864 0.077 Uiso 1 1 calc GR . . . .
HR H 0.8503 0.9947 1.2170 0.077 Uiso 1 1 calc GR . . . .
HS H 0.9126 0.9733 1.1611 0.077 Uiso 1 1 calc GR . . . .
C02Z C 0.9739(5) 0.7560(3) 1.1822(3) 0.0563(8) Uani 1 1 d . . . . .
H6AA H 0.9799 0.7912 1.1572 0.084 Uiso 1 1 calc GR . . . .
HT H 1.0293 0.7707 1.2287 0.084 Uiso 1 1 calc GR . . . .
HU H 0.9015 0.7499 1.1875 0.084 Uiso 1 1 calc GR . . . .
C030 C 0.9695(5) 0.8722(3) 0.6551(3) 0.0532(14) Uani 1 1 d . . . . .
H03A H 0.9327 0.8507 0.6049 0.080 Uiso 1 1 calc GR . . . .
H03B H 1.0484 0.8770 0.6650 0.080 Uiso 1 1 calc GR . . . .
H03C H 0.9506 0.9178 0.6683 0.080 Uiso 1 1 calc GR . . . .
C032 C 0.5703(6) 0.9276(4) 0.6841(4) 0.0717(19) Uani 1 1 d . . . . .
H03M H 0.5493 0.9326 0.6362 0.107 Uiso 1 1 calc GR . . . .
H03N H 0.5745 0.9718 0.7173 0.107 Uiso 1 1 calc GR . . . .
H03O H 0.5160 0.8926 0.6877 0.107 Uiso 1 1 calc GR . . . .
C033 C 0.6473(5) 0.9288(3) 1.1365(3) 0.0510(7) Uani 1 1 d . . . . .
H03D H 0.5805 0.9232 1.0974 0.077 Uiso 1 1 calc GR . . . .
H03E H 0.6448 0.9632 1.1777 0.077 Uiso 1 1 calc GR . . . .
H03F H 0.6537 0.8847 1.1475 0.077 Uiso 1 1 calc GR . . . .
C034 C 1.1118(5) 0.7068(3) 1.1385(3) 0.0563(8) Uani 1 1 d . . . . .
H03G H 1.1329 0.6645 1.1167 0.084 Uiso 1 1 calc GR . . . .
H03H H 1.1622 0.7268 1.1862 0.084 Uiso 1 1 calc GR . . . .
H03I H 1.1143 0.7399 1.1107 0.084 Uiso 1 1 calc GR . . . .
C035 C 0.0074(7) 0.8377(4) 0.4390(6) 0.065(3) Uani 0.75 1 d . . P . .
H03V H -0.0247 0.8047 0.4597 0.078 Uiso 0.75 1 calc R . P . .
H03W H 0.0752 0.8237 0.4327 0.078 Uiso 0.75 1 calc R . P . .
C036 C 0.3343(9) 0.8329(4) 0.3061(5) 0.102(3) Uani 1 1 d . . . . .
H03P H 0.3326 0.8209 0.3492 0.153 Uiso 1 1 calc GR . . . .
H03Q H 0.3812 0.8064 0.2854 0.153 Uiso 1 1 calc GR . . . .
H03R H 0.2605 0.8221 0.2726 0.153 Uiso 1 1 calc GR . . . .
C037 C 0.6791(8) 0.8586(4) 0.5145(5) 0.100(3) Uani 1 1 d . . . . .
H03S H 0.6955 0.8484 0.5602 0.149 Uiso 1 1 calc GR . . . .
H03T H 0.7430 0.8574 0.4987 0.149 Uiso 1 1 calc GR . . . .
H03U H 0.6179 0.8242 0.4803 0.149 Uiso 1 1 calc GR . . . .
C038 C 0.8670(6) 1.0537(4) 0.6615(5) 0.084(2) Uani 1 1 d . . . . .
H03J H 0.9020 1.0303 0.6290 0.126 Uiso 1 1 calc GR . . . .
H03K H 0.9127 1.0597 0.7099 0.126 Uiso 1 1 calc GR . . . .
H03L H 0.8573 1.0990 0.6540 0.126 Uiso 1 1 calc GR . . . .
C7 C 0.3674(16) 0.2900(10) 0.7814(10) 0.092(5) Uiso 0.5 1 d . . P . .
H7A H 0.3031 0.2629 0.7418 0.110 Uiso 0.5 1 calc R . P . .
H7B H 0.4143 0.3156 0.7618 0.110 Uiso 0.5 1 calc R . P . .
C9 C 0.6549(13) 0.9396(10) 0.3524(9) 0.167(7) Uani 0.85 1 d . . P . .
H9A H 0.7261 0.9341 0.3807 0.251 Uiso 0.85 1 calc GR . P . .
H9B H 0.6638 0.9796 0.3340 0.251 Uiso 0.85 1 calc GR . P . .
H9C H 0.6222 0.8981 0.3132 0.251 Uiso 0.85 1 calc GR . P . .

loop_
_atom_site_aniso_label
_atom_site_aniso_U_11
_atom_site_aniso_U_22
_atom_site_aniso_U_33
_atom_site_aniso_U_23
_atom_site_aniso_U_13
_atom_site_aniso_U_12
Ir1 0.01154(5) 0.01785(6) 0.01105(6) 0.00233(4) 0.00408(4) 0.00085(4)
Cl1 0.0122(3) 0.0207(4) 0.0132(3) 0.0012(3) 0.0046(2) 0.0029(3)
Cl03 0.0353(6) 0.0508(7) 0.0659(8) 0.0129(6) 0.0252(6) -0.0010(5)
Cl05 0.0560(8) 0.0544(8) 0.0497(7) 0.0112(6) 0.0147(6) 0.0129(6)
Cl06 0.0517(8) 0.0479(8) 0.0558(9) 0.0100(7) 0.0216(7) 0.0152(7)
Cl07 0.0861(15) 0.0932(16) 0.0659(12) 0.0035(11) -0.0281(11) 0.0543(13)
Cl0A 0.0507(10) 0.144(2) 0.0791(14) 0.0423(15) 0.0284(10) -0.0067(12)
O009 0.0158(10) 0.0198(11) 0.0123(10) 0.0024(9) 0.0023(8) 0.0043(9)
O00A 0.0167(10) 0.0216(12) 0.0176(11) 0.0043(9) 0.0029(9) -0.0004(9)
O00B 0.0184(11) 0.0368(15) 0.0184(12) 0.0102(11) 0.0118(9) 0.0073(10)
O00C 0.0153(10) 0.0218(12) 0.0169(11) 0.0053(9) 0.0024(9) -0.0009(9)
N1 0.0139(11) 0.0176(13) 0.0121(12) 0.0028(10) 0.0047(9) 0.0029(10)
O00E 0.0151(10) 0.0216(12) 0.0172(11) 0.0003(9) 0.0031(9) 0.0032(9)
Cl 0.0646(13) 0.0803(16) 0.177(3) 0.0517(19) 0.0374(17) 0.0135(12)
N2 0.0148(12) 0.0207(13) 0.0151(12) 0.0033(11) 0.0078(10) 0.0038(10)
O00H 0.0223(12) 0.0350(15) 0.0155(11) -0.0012(10) 0.0108(10) -0.0009(11)
Cl3 0.0650(14) 0.104(2) 0.0899(18) 0.0370(16) 0.0245(13) -0.0018(14)
N00K 0.0156(12) 0.0196(14) 0.0230(14) 0.0036(12) 0.0042(11) 0.0023(10)
N00L 0.0098(11) 0.0213(13) 0.0137(12) 0.0019(10) 0.0022(9) -0.0010(10)
N00M 0.0135(11) 0.0199(13) 0.0133(12) 0.0038(10) 0.0042(9) 0.0021(10)
N00N 0.0126(11) 0.0180(13) 0.0130(12) -0.0021(10) 0.0022(9) -0.0004(10)
O00O 0.0235(13) 0.0354(16) 0.0322(15) 0.0154(13) -0.0008(11) 0.0073(11)
Cl2 0.158(3) 0.0607(15) 0.094(2) 0.0147(14) 0.069(2) 0.0228(17)
Cl5 0.0456(15) 0.100(3) 0.0641(19) 0.0060(18) 0.0218(14) 0.0054(16)
C00R 0.0166(14) 0.0195(16) 0.0233(16) 0.0077(13) 0.0058(12) 0.0023(12)
C00S 0.0139(13) 0.0245(17) 0.0191(15) 0.0037(13) 0.0060(12) 0.0016(12)
O00T 0.0409(17) 0.0275(15) 0.0465(19) 0.0156(14) -0.0011(14) 0.0097(13)
C00U 0.0203(15) 0.0226(17) 0.0214(16) 0.0060(14) 0.0057(13) 0.0045(13)
C00V 0.0145(13) 0.0208(15) 0.0144(14) 0.0012(12) 0.0033(11) 0.0003(11)
C00W 0.0128(13) 0.0182(15) 0.0165(14) 0.0052(12) 0.0057(11) 0.0011(11)
C00X 0.0240(17) 0.0222(17) 0.0299(19) 0.0063(15) 0.0030(15) 0.0021(14)
C00Y 0.0204(15) 0.0196(16) 0.0252(17) 0.0048(14) 0.0031(13) 0.0015(13)
C2 0.0159(13) 0.0188(15) 0.0168(14) 0.0059(12) 0.0065(11) -0.0007(11)
C010 0.0128(13) 0.0231(16) 0.0155(14) 0.0038(12) 0.0043(11) 0.0022(12)
C011 0.0152(13) 0.0228(16) 0.0196(15) 0.0085(13) 0.0049(12) 0.0018(12)
C012 0.0142(14) 0.0277(18) 0.0202(16) 0.0091(14) 0.0040(12) 0.0030(12)
C013 0.0187(14) 0.0238(16) 0.0129(14) 0.0021(12) 0.0064(12) 0.0036(12)
C014 0.0147(13) 0.0220(16) 0.0166(14) 0.0060(13) 0.0049(11) 0.0011(12)
C1 0.0131(13) 0.0185(15) 0.0152(14) 0.0062(12) 0.0067(11) 0.0020(11)
C016 0.0126(13) 0.0252(16) 0.0180(15) 0.0078(13) 0.0062(11) 0.0023(12)
C017 0.0157(13) 0.0198(15) 0.0147(14) 0.0041(12) 0.0044(11) 0.0030(12)
C018 0.0120(13) 0.0215(15) 0.0115(13) 0.0031(12) 0.0018(10) 0.0029(11)
C019 0.0147(13) 0.0184(15) 0.0172(15) 0.0033(12) 0.0043(11) -0.0024(11)
C01A 0.0143(13) 0.0236(16) 0.0186(15) 0.0063(13) 0.0059(12) 0.0021(12)
C01B 0.0178(14) 0.0203(15) 0.0131(14) 0.0049(12) 0.0071(11) 0.0033(12)
C01C 0.0173(14) 0.0202(15) 0.0123(14) 0.0021(12) 0.0026(11) 0.0011(12)
C01D 0.0167(14) 0.0186(15) 0.0211(16) 0.0048(13) 0.0072(12) 0.0009(12)
C01E 0.0207(16) 0.0315(19) 0.0227(17) 0.0104(15) 0.0055(13) 0.0082(14)
C01F 0.0152(13) 0.0204(15) 0.0176(15) 0.0070(12) 0.0056(11) 0.0021(11)
C01G 0.0190(15) 0.0183(15) 0.0247(17) 0.0046(13) 0.0083(13) 0.0017(12)
C01H 0.0140(14) 0.0234(17) 0.0202(16) -0.0025(13) 0.0006(12) 0.0013(12)
C01I 0.0146(13) 0.0218(16) 0.0192(15) 0.0073(13) 0.0068(12) 0.0001(12)
C01J 0.0128(13) 0.0277(17) 0.0195(15) 0.0092(14) 0.0039(12) 0.0039(12)
C01K 0.0152(13) 0.0187(15) 0.0189(15) 0.0048(12) 0.0075(12) -0.0009(11)
C01L 0.0161(14) 0.0262(17) 0.0179(15) 0.0081(13) 0.0095(12) 0.0069(12)
C01M 0.0159(14) 0.0215(16) 0.0262(17) 0.0050(14) 0.0072(13) 0.0019(12)
C01N 0.0165(14) 0.0237(16) 0.0185(15) 0.0058(13) 0.0053(12) 0.0013(12)
C01O 0.0183(15) 0.0281(19) 0.0253(18) 0.0055(15) 0.0009(13) -0.0004(13)
C01P 0.038(2) 0.0270(19) 0.0227(18) 0.0134(15) 0.0065(16) -0.0018(16)
C01Q 0.0165(14) 0.0262(17) 0.0201(16) 0.0038(14) 0.0028(12) 0.0068(13)
C01R 0.0268(17) 0.0215(16) 0.0177(16) 0.0089(13) 0.0009(13) 0.0009(13)
C01S 0.0153(14) 0.0208(16) 0.0184(15) 0.0013(13) 0.0045(12) 0.0032(12)
C01T 0.0214(15) 0.0218(16) 0.0180(15) 0.0060(13) 0.0051(12) -0.0002(13)
C01U 0.0178(14) 0.0250(17) 0.0190(15) 0.0100(13) 0.0043(12) 0.0030(12)
C01V 0.0162(14) 0.0201(16) 0.0218(16) 0.0042(13) 0.0075(12) 0.0053(12)
C01W 0.0233(16) 0.0181(15) 0.0204(16) 0.0022(13) 0.0074(13) 0.0015(12)
C01X 0.0163(14) 0.0227(16) 0.0169(15) 0.0077(13) 0.0051(12) 0.0004(12)
C01Y 0.044(2) 0.0219(18) 0.0164(16) 0.0055(14) 0.0029(15) 0.0015(16)
C01Z 0.0284(18) 0.0250(18) 0.0304(19) 0.0100(16) 0.0059(15) 0.0096(15)
C020 0.0187(15) 0.0228(17) 0.0233(17) 0.0075(14) 0.0049(13) -0.0010(13)
C021 0.0281(17) 0.0316(19) 0.0192(16) 0.0091(15) 0.0109(14) 0.0031(15)
C022 0.0222(16) 0.0264(18) 0.0242(17) 0.0029(14) 0.0097(14) 0.0046(14)
C023 0.0233(16) 0.0251(18) 0.0271(18) 0.0051(15) 0.0128(14) 0.0031(14)
C024 0.0233(16) 0.0200(16) 0.0253(17) 0.0020(14) 0.0087(14) 0.0024(13)
C025 0.0142(14) 0.034(2) 0.0325(19) 0.0171(17) 0.0049(13) 0.0053(13)
C026 0.0196(15) 0.0211(17) 0.0324(19) 0.0052(15) 0.0115(14) 0.0020(13)
C027 0.0277(18) 0.0293(19) 0.0180(16) 0.0041(14) 0.0027(14) 0.0043(15)
C028 0.0309(19) 0.032(2) 0.0237(18) 0.0130(16) 0.0068(15) 0.0008(16)
C029 0.0264(17) 0.035(2) 0.0166(16) -0.0040(15) 0.0081(14) -0.0032(15)
O02A 0.076(3) 0.061(3) 0.076(3) 0.012(2) 0.018(3) 0.001(2)
C02B 0.0227(16) 0.0220(17) 0.0232(17) 0.0071(14) 0.0099(13) 0.0018(13)
C02C 0.0252(18) 0.053(3) 0.030(2) 0.022(2) -0.0011(16) 0.0035(18)
C02D 0.0224(17) 0.036(2) 0.034(2) 0.0054(18) 0.0018(16) -0.0050(16)
C02E 0.0161(16) 0.055(3) 0.051(3) 0.034(2) 0.0074(17) 0.0068(17)
C02F 0.030(2) 0.041(2) 0.029(2) 0.0035(18) -0.0018(16) -0.0088(18)
Cl6 0.143(4) 0.062(2) 0.100(3) 0.044(2) 0.029(3) 0.017(2)
C02H 0.0252(19) 0.041(2) 0.056(3) 0.024(2) 0.0118(19) 0.0132(18)
C02I 0.0636(17) 0.0449(14) 0.0417(14) -0.0036(12) 0.0265(13) 0.0049(13)
O02J 0.086(4) 0.055(3) 0.109(4) 0.034(3) 0.028(3) 0.008(3)
C02K 0.041(2) 0.046(3) 0.027(2) 0.0139(19) 0.0051(18) 0.002(2)
O02L 0.080(4) 0.096(5) 0.078(4) 0.013(4) 0.010(3) 0.024(4)
C02M 0.0636(17) 0.0449(14) 0.0417(14) -0.0036(12) 0.0265(13) 0.0049(13)
C02N 0.0248(19) 0.037(2) 0.049(3) 0.011(2) 0.0113(18) 0.0024(17)
C02O 0.0287(19) 0.044(2) 0.032(2) 0.0158(19) -0.0016(16) 0.0063(18)
C02P 0.048(3) 0.065(4) 0.034(3) 0.027(3) 0.023(2) 0.029(3)
O02Q 0.114(5) 0.069(3) 0.081(4) 0.017(3) 0.012(3) 0.034(3)
O02R 0.117(5) 0.077(4) 0.100(5) 0.017(3) 0.011(4) 0.038(4)
C02S 0.039(2) 0.054(3) 0.0224(19) 0.0051(19) 0.0103(17) 0.000(2)
C02T 0.0636(18) 0.0538(17) 0.0347(13) 0.0015(12) -0.0030(12) 0.0148(14)
C02U 0.053(3) 0.046(3) 0.024(2) 0.0063(19) -0.0020(19) 0.016(2)
C02V 0.060(4) 0.039(3) 0.047(3) 0.019(3) 0.007(3) -0.002(3)
C02W 0.062(3) 0.030(2) 0.065(4) 0.018(2) -0.008(3) 0.008(2)
C02X 0.0636(18) 0.0538(17) 0.0347(13) 0.0015(12) -0.0030(12) 0.0148(14)
C02Y 0.0636(17) 0.0449(14) 0.0417(14) -0.0036(12) 0.0265(13) 0.0049(13)
C02Z 0.0636(18) 0.0538(17) 0.0347(13) 0.0015(12) -0.0030(12) 0.0148(14)
C030 0.067(4) 0.059(3) 0.036(3) 0.025(3) 0.011(2) 0.006(3)
C032 0.077(5) 0.066(4) 0.069(4) 0.024(4) 0.017(4) 0.002(4)
C033 0.0636(17) 0.0449(14) 0.0417(14) -0.0036(12) 0.0265(13) 0.0049(13)
C034 0.0636(18) 0.0538(17) 0.0347(13) 0.0015(12) -0.0030(12) 0.0148(14)
C035 0.048(4) 0.041(4) 0.114(8) 0.036(5) 0.022(5) 0.017(3)
C036 0.165(10) 0.055(5) 0.084(6) 0.018(4) 0.033(6) 0.031(5)
C037 0.094(6) 0.065(5) 0.122(8) 0.012(5) 0.011(6) 0.035(5)
C038 0.067(5) 0.071(5) 0.105(7) 0.024(5) 0.016(4) 0.004(4)
C9 0.148(14) 0.25(2) 0.145(14) 0.050(14) 0.098(12) 0.085(14)

loop_
_atom_type_symbol
_atom_type_description
_atom_type_scat_dispersion_real
_atom_type_scat_dispersion_imag
_atom_type_scat_source
C C 0.0033 0.0016 'International Tables Vol C Tables 4.2.6.8 and 6.1.1.4'
H H 0.0000 0.0000 'International Tables Vol C Tables 4.2.6.8 and 6.1.1.4'
Cl Cl 0.1484 0.1585 'International Tables Vol C Tables 4.2.6.8 and 6.1.1.4'
Ir Ir -1.4442 7.9887 'International Tables Vol C Tables 4.2.6.8 and 6.1.1.4'
N N 0.0061 0.0033 'International Tables Vol C Tables 4.2.6.8 and 6.1.1.4'
O O 0.0106 0.0060 'International Tables Vol C Tables 4.2.6.8 and 6.1.1.4'

loop_
_geom_angle_atom_site_label_1
_geom_angle_atom_site_label_2
_geom_angle_atom_site_label_3
_geom_angle
_geom_angle_site_symmetry_1
_geom_angle_site_symmetry_3
_geom_angle_publ_flag
Cl1 Ir1 Cl1 82.18(3) . 2_666 ?
N1 Ir1 Cl1 90.68(8) . 2_666 ?
N1 Ir1 Cl1 95.44(8) . . ?
N2 Ir1 Cl1 91.91(8) 2_666 . ?
N2 Ir1 Cl1 96.04(8) 2_666 2_666 ?
N2 Ir1 N1 170.65(11) 2_666 . ?
C2 Ir1 Cl1 175.21(9) 2_666 2_666 ?
C2 Ir1 Cl1 95.31(9) 2_666 . ?
C2 Ir1 N1 93.63(12) 2_666 . ?
C2 Ir1 N2 79.93(12) 2_666 2_666 ?
C2 Ir1 C1 90.25(13) 2_666 . ?
C1 Ir1 Cl1 173.27(9) . . ?
C1 Ir1 Cl1 92.53(9) . 2_666 ?
C1 Ir1 N1 80.39(12) . . ?
C1 Ir1 N2 92.79(12) . 2_666 ?
Ir1 Cl1 Ir1 97.82(3) . 2_666 ?
C018 O009 C01C 113.6(2) . . ?
C019 O00A C028 112.1(3) . . ?
C01L O00B C021 113.3(3) . . ?
C01I O00C C020 112.4(3) . . ?
N00L N1 Ir1 132.6(2) . . ?
N00L N1 C00W 111.7(3) . . ?
C00W N1 Ir1 115.5(2) . . ?
C01S O00E C01Q 113.0(3) . . ?
N00N N2 Ir1 131.8(2) . 2_666 ?
N00N N2 C00R 111.5(3) . . ?
C00R N2 Ir1 116.2(2) . 2_666 ?
C013 O00H C029 116.8(3) . . ?
N00N N00K C00Y 112.4(3) . . ?
N00N N00K C01H 118.6(3) . . ?
C00Y N00K C01H 129.0(3) . . ?
N1 N00L N00M 104.7(2) . . ?
N00L N00M C00V 119.8(3) . . ?
N00L N00M C010 112.5(3) . . ?
C010 N00M C00V 127.4(3) . . ?
N2 N00N N00K 105.0(3) . . ?
C01E O00O C02O 117.0(3) . . ?
N2 C00R C00U 114.5(3) . . ?
N2 C00R C00Y 106.6(3) . . ?
C00Y C00R C00U 138.3(3) . . ?
C013 C00S H00S 119.6 . . ?
C013 C00S C1 120.8(3) . . ?
C1 C00S H00S 119.6 . . ?
C01Z O00T C02W 116.9(3) . . ?
C00X C00U C00R 124.1(3) . . ?
C00X C00U C2 122.6(3) . . ?
C2 C00U C00R 113.2(3) . . ?
N00M C00V H00A 109.5 . . ?
N00M C00V H00B 109.5 . . ?
N00M C00V C01C 110.9(3) . . ?
H00A C00V H00B 108.0 . . ?
C01C C00V H00A 109.5 . . ?
C01C C00V H00B 109.5 . . ?
N1 C00W C017 114.8(3) . . ?
C010 C00W N1 105.8(3) . . ?
C010 C00W C017 139.3(3) . . ?
C00U C00X H00X 120.3 . . ?
C01Z C00X C00U 119.4(4) . . ?
C01Z C00X H00X 120.3 . . ?
N00K C00Y C00R 104.6(3) . . ?
N00K C00Y H00Y 127.7 . . ?
C00R C00Y H00Y 127.7 . . ?
C00U C2 Ir1 115.8(2) . 2_666 ?
C00U C2 C012 116.5(3) . . ?
C012 C2 Ir1 127.7(3) . 2_666 ?
N00M C010 C00W 105.2(3) . . ?
N00M C010 H010 127.4 . . ?
C00W C010 H010 127.4 . . ?
H01A C011 H01B 108.3 . . ?
C014 C011 H01A 109.9 . . ?
C014 C011 H01B 109.9 . . ?
C014 C011 C01X 109.0(3) . . ?
C01X C011 H01A 109.9 . . ?
C01X C011 H01B 109.9 . . ?
C2 C012 H012 119.3 . . ?
C01E C012 C2 121.3(3) . . ?
C01E C012 H012 119.3 . . ?
O00H C013 C00S 123.8(3) . . ?
O00H C013 C01L 115.7(3) . . ?
C00S C013 C01L 120.5(3) . . ?
C018 C014 C011 120.1(3) . . ?
C01U C014 C011 121.0(3) . . ?
C01U C014 C018 118.3(3) . . ?
C00S C1 Ir1 127.2(2) . . ?
C00S C1 C017 117.7(3) . . ?
C017 C1 Ir1 115.0(2) . . ?
C017 C016 H016 120.1 . . ?
C01L C016 H016 120.1 . . ?
C01L C016 C017 119.8(3) . . ?
C1 C017 C00W 114.1(3) . . ?
C016 C017 C00W 124.6(3) . . ?
C016 C017 C1 121.3(3) . . ?
O009 C018 C014 118.5(3) . . ?
C01B C018 O009 119.8(3) . . ?
C01B C018 C014 121.6(3) . . ?
O00A C019 C01K 119.3(3) . . ?
C01D C019 O00A 120.1(3) . . ?
C01D C019 C01K 120.6(3) . . ?
C01B C01A H01C 118.9 . . ?
C01J C01A H01C 118.9 . . ?
C01J C01A C01B 122.2(3) . . ?
C018 C01B C01A 118.2(3) . . ?
C018 C01B C01F 121.4(3) . . ?
C01A C01B C01F 120.2(3) . . ?
O009 C01C C00V 107.8(3) . . ?
O009 C01C H01D 110.1 . . ?
O009 C01C H01E 110.1 . . ?
C00V C01C H01D 110.1 . . ?
C00V C01C H01E 110.1 . . ?
H01D C01C H01E 108.5 . . ?
C019 C01D C01G 121.9(3) . . ?
C019 C01D C01W 118.9(3) . . ?
C01W C01D C01G 119.2(3) . . ?
O00O C01E C012 124.0(3) . . ?
O00O C01E C01Z 115.1(3) . . ?
C012 C01E C01Z 121.0(3) . . ?
C01B C01F H01F 109.7 . . ?
C01B C01F H01G 109.7 . . ?
C01B C01F C01K 109.9(3) . . ?
H01F C01F H01G 108.2 . . ?
C01K C01F H01F 109.7 . . ?
C01K C01F H01G 109.7 . . ?
C01D C01G H01H 109.7 . . ?
C01D C01G H01I 109.7 . . ?
C01D C01G C01V 109.8(3) . . ?
H01H C01G H01I 108.2 . . ?
C01V C01G H01H 109.7 . . ?
C01V C01G H01I 109.7 . . ?
N00K C01H H01J 109.4 . . ?
N00K C01H H01K 109.4 . . ?
N00K C01H C01Q 111.4(3) . . ?
H01J C01H H01K 108.0 . . ?
C01Q C01H H01J 109.4 . . ?
C01Q C01H H01K 109.4 . . ?
O00C C01I C01X 119.5(3) . . ?
C02B C01I O00C 120.1(3) . . ?
C02B C01I C01X 120.4(3) . . ?
C01A C01J C01U 117.5(3) . . ?
C01A C01J C025 122.4(3) . . ?
C01U C01J C025 120.0(3) . . ?
C019 C01K C01F 121.9(3) . . ?
C01N C01K C019 118.1(3) . . ?
C01N C01K C01F 120.0(3) . . ?
O00B C01L C013 121.4(3) . . ?
C016 C01L O00B 118.9(3) . . ?
C016 C01L C013 119.7(3) . . ?
C01S C01M C026 119.5(3) . . ?
C023 C01M C01S 118.6(3) . . ?
C023 C01M C026 121.6(3) . . ?
C01K C01N H01N 118.5 . . ?
C01T C01N C01K 122.9(3) . . ?
C01T C01N H01N 118.5 . . ?
H01L C01O H01M 108.1 . . ?
C020 C01O H01L 109.5 . . ?
C020 C01O H01M 109.5 . . ?
C020 C01O C02D 110.7(3) . . ?
C02D C01O H01L 109.5 . . ?
C02D C01O H01M 109.5 . . ?
C01Y C01P H01P 119.5 . . ?
C02B C01P H01P 119.5 . . ?
C02B C01P C01Y 120.9(4) . . ?
O00E C01Q C01H 104.4(3) . . ?
O00E C01Q H01O 110.9 . . ?
O00E C01Q H01Q 110.9 . . ?
C01H C01Q H01O 110.9 . . ?
C01H C01Q H01Q 110.9 . . ?
H01O C01Q H01Q 108.9 . . ?
C01X C01R H01R 118.6 . . ?
C01X C01R C01Y 122.8(3) . . ?
C01Y C01R H01R 118.6 . . ?
O00E C01S C01M 119.4(3) . . ?
O00E C01S C01V 118.9(3) . . ?
C01M C01S C01V 121.6(3) . . ?
C01N C01T C01W 116.9(3) . . ?
C01N C01T C027 122.1(3) . . ?
C01W C01T C027 120.9(3) . . ?
C014 C01U C01J 121.9(3) . . ?
C014 C01U H01U 119.1 . . ?
C01J C01U H01U 119.1 . . ?
C01S C01V C01G 119.9(3) . . ?
C024 C01V C01G 121.6(3) . . ?
C024 C01V C01S 118.4(3) . . ?
C01D C01W C01T 122.2(3) . . ?
C01D C01W H01W 118.9 . . ?
C01T C01W H01W 118.9 . . ?
C01I C01X C011 122.7(3) . . ?
C01R C01X C011 118.5(3) . . ?
C01R C01X C01I 118.6(3) . . ?
C01P C01Y C02T 123.7(4) . . ?
C01R C01Y C01P 117.5(4) . . ?
C01R C01Y C02T 118.7(4) . . ?
O00T C01Z C00X 124.7(4) . . ?
O00T C01Z C01E 116.1(3) . . ?
C00X C01Z C01E 119.2(3) . . ?
O00C C020 C01O 108.9(3) . . ?
O00C C020 H02A 109.9 . . ?
O00C C020 H02B 109.9 . . ?
C01O C020 H02A 109.9 . . ?
C01O C020 H02B 109.9 . . ?
H02A C020 H02B 108.3 . . ?
O00B C021 H02C 109.5 . . ?
O00B C021 H02D 109.5 . . ?
O00B C021 H02E 109.5 . . ?
H02C C021 H02D 109.5 . . ?
H02C C021 H02E 109.5 . . ?
H02D C021 H02E 109.5 . . ?
C023 C022 C024 117.6(3) . . ?
C023 C022 C02I 122.2(4) . . ?
C024 C022 C02I 120.1(4) . . ?
C01M C023 C022 121.9(3) . . ?
C01M C023 H023 119.0 . . ?
C022 C023 H023 119.0 . . ?
C01V C024 C022 121.8(3) . . ?
C01V C024 H024 119.1 . . ?
C022 C024 H024 119.1 . . ?
C01J C025 C02C 108.2(3) . . ?
C02E C025 C01J 111.6(3) . . ?
C02E C025 C02C 108.5(4) . . ?
C02H C025 C01J 110.4(3) . . ?
C02H C025 C02C 109.4(4) . . ?
C02H C025 C02E 108.7(4) . . ?
C01M C026 H02F 109.8 . . ?
C01M C026 H02G 109.8 . . ?
C01M C026 C02B 109.5(3) . . ?
H02F C026 H02G 108.2 . . ?
C02B C026 H02F 109.8 . . ?
C02B C026 H02G 109.8 . . ?
C02F C027 C01T 107.5(3) . . ?
C02S C027 C01T 111.6(3) . . ?
C02S C027 C02F 108.7(4) . . ?
C02S C027 C02U 109.7(4) . . ?
C02U C027 C01T 112.2(3) . . ?
C02U C027 C02F 106.9(4) . . ?
O00A C028 H02H 109.8 . . ?
O00A C028 H02I 109.8 . . ?
O00A C028 C02K 109.5(3) . . ?
H02H C028 H02I 108.2 . . ?
C02K C028 H02H 109.8 . . ?
C02K C028 H02I 109.8 . . ?
O00H C029 H02J 109.5 . . ?
O00H C029 H02K 109.5 . . ?
O00H C029 H02L 109.5 . . ?
H02J C029 H02K 109.5 . . ?
H02J C029 H02L 109.5 . . ?
H02K C029 H02L 109.5 . . ?
C038 O02A H7AA 108.0 . . ?
C01I C02B C01P 119.8(4) . . ?
C01I C02B C026 122.4(3) . . ?
C01P C02B C026 117.7(4) . . ?
C025 C02C H02M 109.5 . . ?
C025 C02C H02N 109.5 . . ?
C025 C02C H02O 109.5 . . ?
H02M C02C H02N 109.5 . . ?
H02M C02C H02O 109.5 . . ?
H02N C02C H02O 109.5 . . ?
C01O C02D H02P 109.5 . . ?
C01O C02D H02Q 109.5 . . ?
C01O C02D H02R 109.5 . . ?
H02P C02D H02Q 109.5 . . ?
H02P C02D H02R 109.5 . . ?
H02Q C02D H02R 109.5 . . ?
C025 C02E H02S 109.5 . . ?
C025 C02E H02T 109.5 . . ?
C025 C02E H02U 109.5 . . ?
H02S C02E H02T 109.5 . . ?
H02S C02E H02U 109.5 . . ?
H02T C02E H02U 109.5 . . ?
C027 C02F H02V 109.5 . . ?
C027 C02F H02W 109.5 . . ?
C027 C02F H02X 109.5 . . ?
H02V C02F H02W 109.5 . . ?
H02V C02F H02X 109.5 . . ?
H02W C02F H02X 109.5 . . ?
C025 C02H H02Y 109.5 . . ?
C025 C02H H 109.5 . . ?
C025 C02H HA 109.5 . . ?
H02Y C02H H 109.5 . . ?
H02Y C02H HA 109.5 . . ?
H C02H HA 109.5 . . ?
C02M C02I C022 111.0(4) . . ?
C02Y C02I C022 108.5(4) . . ?
C02Y C02I C02M 108.3(5) . . ?
C02Y C02I C033 109.8(5) . . ?
C033 C02I C022 112.2(4) . . ?
C033 C02I C02M 107.0(5) . . ?
C032 O02J H8AA 109.3 . . ?
C028 C02K H02Z 109.3 . . ?
C028 C02K HB 109.3 . . ?
C028 C02K C030 111.7(4) . . ?
H02Z C02K HB 107.9 . . ?
C030 C02K H02Z 109.3 . . ?
C030 C02K HB 109.3 . . ?
C9 O02L H9AA 106.5 . . ?
C02I C02M H02 109.5 . . ?
C02I C02M HC 109.5 . . ?
C02I C02M HD 109.5 . . ?
H02 C02M HC 109.5 . . ?
H02 C02M HD 109.5 . . ?
HC C02M HD 109.5 . . ?
Cl03 C02N H2BA 109.3 . . ?
Cl03 C02N HE 109.3 . . ?
Cl05 C02N Cl03 111.8(3) . . ?
Cl05 C02N H2BA 109.3 . . ?
Cl05 C02N HE 109.3 . . ?
H2BA C02N HE 107.9 . . ?
O00O C02O H0AA 109.5 . . ?
O00O C02O HF 109.5 . . ?
O00O C02O HG 109.5 . . ?
H0AA C02O HF 109.5 . . ?
H0AA C02O HG 109.5 . . ?
HF C02O HG 109.5 . . ?
Cl07 C02P Cl 113.8(3) . . ?
Cl07 C02P H4BA 108.8 . . ?
Cl07 C02P HH 108.8 . . ?
Cl C02P H4BA 108.8 . . ?
Cl C02P HH 108.8 . . ?
H4BA C02P HH 107.7 . . ?
C036 O02Q H0BA 108.4 . . ?
C037 O02R H1BA 108.1 . . ?
C027 C02S H1AA 109.5 . . ?
C027 C02S HI 109.5 . . ?
C027 C02S HJ 109.5 . . ?
H1AA C02S HI 109.5 . . ?
H1AA C02S HJ 109.5 . . ?
HI C02S HJ 109.5 . . ?
C01Y C02T C034 108.5(5) . . ?
C02X C02T C01Y 111.9(5) . . ?
C02X C02T C02Z 116.2(5) . . ?
C02X C02T C034 102.8(5) . . ?
C02Z C02T C01Y 112.6(5) . . ?
C02Z C02T C034 103.8(5) . . ?
C027 C02U H2AA 109.5 . . ?
C027 C02U HK 109.5 . . ?
C027 C02U HL 109.5 . . ?
H2AA C02U HK 109.5 . . ?
H2AA C02U HL 109.5 . . ?
HK C02U HL 109.5 . . ?
Cl06 C02V H3BA 108.7 . . ?
Cl06 C02V HM 108.7 . . ?
Cl0A C02V Cl06 114.4(4) . . ?
Cl0A C02V H3BA 108.7 . . ?
Cl0A C02V HM 108.7 . . ?
H3BA C02V HM 107.6 . . ?
O00T C02W H3AA 109.5 . . ?
O00T C02W HN 109.5 . . ?
O00T C02W HO 109.5 . . ?
H3AA C02W HN 109.5 . . ?
H3AA C02W HO 109.5 . . ?
HN C02W HO 109.5 . . ?
C02T C02X H4AA 109.5 . . ?
C02T C02X HP 109.5 . . ?
C02T C02X HQ 109.5 . . ?
H4AA C02X HP 109.5 . . ?
H4AA C02X HQ 109.5 . . ?
HP C02X HQ 109.5 . . ?
C02I C02Y H5AA 109.5 . . ?
C02I C02Y HR 109.5 . . ?
C02I C02Y HS 109.5 . . ?
H5AA C02Y HR 109.5 . . ?
H5AA C02Y HS 109.5 . . ?
HR C02Y HS 109.5 . . ?
C02T C02Z H6AA 109.5 . . ?
C02T C02Z HT 109.5 . . ?
C02T C02Z HU 109.5 . . ?
H6AA C02Z HT 109.5 . . ?
H6AA C02Z HU 109.5 . . ?
HT C02Z HU 109.5 . . ?
C02K C030 H03A 109.5 . . ?
C02K C030 H03B 109.5 . . ?
C02K C030 H03C 109.5 . . ?
H03A C030 H03B 109.5 . . ?
H03A C030 H03C 109.5 . . ?
H03B C030 H03C 109.5 . . ?
O02J C032 H03M 109.5 . . ?
O02J C032 H03N 109.5 . . ?
O02J C032 H03O 109.5 . . ?
H03M C032 H03N 109.5 . . ?
H03M C032 H03O 109.5 . . ?
H03N C032 H03O 109.5 . . ?
C02I C033 H03D 109.5 . . ?
C02I C033 H03E 109.5 . . ?
C02I C033 H03F 109.5 . . ?
H03D C033 H03E 109.5 . . ?
H03D C033 H03F 109.5 . . ?
H03E C033 H03F 109.5 . . ?
C02T C034 H03G 109.5 . . ?
C02T C034 H03H 109.5 . . ?
C02T C034 H03I 109.5 . . ?
H03G C034 H03H 109.5 . . ?
H03G C034 H03I 109.5 . . ?
H03H C034 H03I 109.5 . . ?
Cl3 C035 H03V 109.1 . . ?
Cl3 C035 H03W 109.1 . . ?
Cl2 C035 Cl3 112.6(4) . . ?
Cl2 C035 H03V 109.1 . . ?
Cl2 C035 H03W 109.1 . . ?
H03V C035 H03W 107.8 . . ?
O02Q C036 H03P 109.5 . . ?
O02Q C036 H03Q 109.5 . . ?
O02Q C036 H03R 109.5 . . ?
H03P C036 H03Q 109.5 . . ?
H03P C036 H03R 109.5 . . ?
H03Q C036 H03R 109.5 . . ?
O02R C037 H03S 109.5 . . ?
O02R C037 H03T 109.5 . . ?
O02R C037 H03U 109.5 . . ?
H03S C037 H03T 109.5 . . ?
H03S C037 H03U 109.5 . . ?
H03T C037 H03U 109.5 . . ?
O02A C038 H03J 109.5 . . ?
O02A C038 H03K 109.5 . . ?
O02A C038 H03L 109.5 . . ?
H03J C038 H03K 109.5 . . ?
H03J C038 H03L 109.5 . . ?
H03K C038 H03L 109.5 . . ?
Cl5 C7 H7A 108.2 . . ?
Cl5 C7 H7B 108.2 . . ?
Cl6 C7 Cl5 116.5(11) . . ?
Cl6 C7 H7A 108.2 . . ?
Cl6 C7 H7B 108.2 . . ?
H7A C7 H7B 107.3 . . ?
O02L C9 H9A 109.5 . . ?
O02L C9 H9B 109.5 . . ?
O02L C9 H9C 109.5 . . ?
H9A C9 H9B 109.5 . . ?
H9A C9 H9C 109.5 . . ?
H9B C9 H9C 109.5 . . ?

loop_
_geom_bond_atom_site_label_1
_geom_bond_atom_site_label_2
_geom_bond_distance
_geom_bond_site_symmetry_2
_geom_bond_publ_flag
Ir1 Cl1 2.5247(8) 2_666 ?
Ir1 Cl1 2.5139(7) . ?
Ir1 N1 2.025(3) . ?
Ir1 N2 2.014(3) 2_666 ?
Ir1 C2 1.998(3) 2_666 ?
Ir1 C1 2.007(3) . ?
Cl1 Ir1 2.5247(8) 2_666 ?
Cl03 C02N 1.756(5) . ?
Cl05 C02N 1.752(5) . ?
Cl06 C02V 1.740(7) . ?
Cl07 C02P 1.714(6) . ?
Cl0A C02V 1.739(7) . ?
O009 C018 1.389(4) . ?
O009 C01C 1.437(4) . ?
O00A C019 1.392(4) . ?
O00A C028 1.433(4) . ?
O00B C01L 1.387(4) . ?
O00B C021 1.431(4) . ?
O00C C01I 1.389(4) . ?
O00C C020 1.435(4) . ?
N1 N00L 1.313(4) . ?
N1 C00W 1.374(4) . ?
O00E C01Q 1.427(4) . ?
O00E C01S 1.381(4) . ?
Cl C02P 1.727(7) . ?
N2 Ir1 2.014(3) 2_666 ?
N2 N00N 1.314(4) . ?
N2 C00R 1.369(4) . ?
O00H C013 1.372(4) . ?
O00H C029 1.424(4) . ?
Cl3 C035 1.751(10) . ?
N00K N00N 1.339(4) . ?
N00K C00Y 1.361(5) . ?
N00K C01H 1.458(4) . ?
N00L N00M 1.335(4) . ?
N00M C00V 1.462(4) . ?
N00M C010 1.352(4) . ?
O00O C01E 1.375(4) . ?
O00O C02O 1.416(5) . ?
Cl2 C035 1.747(9) . ?
Cl5 C7 1.702(19) . ?
C00R C00U 1.453(5) . ?
C00R C00Y 1.372(5) . ?
C00S H00S 0.9500 . ?
C00S C013 1.392(5) . ?
C00S C1 1.404(5) . ?
O00T C01Z 1.368(5) . ?
O00T C02W 1.431(6) . ?
C00U C00X 1.402(5) . ?
C00U C2 1.409(5) . ?
C00V H00A 0.9900 . ?
C00V H00B 0.9900 . ?
C00V C01C 1.520(5) . ?
C00W C010 1.368(4) . ?
C00W C017 1.447(4) . ?
C00X H00X 0.9500 . ?
C00X C01Z 1.390(5) . ?
C00Y H00Y 0.9500 . ?
C2 Ir1 1.998(3) 2_666 ?
C2 C012 1.411(4) . ?
C010 H010 0.9500 . ?
C011 H01A 0.9900 . ?
C011 H01B 0.9900 . ?
C011 C014 1.518(4) . ?
C011 C01X 1.520(5) . ?
C012 H012 0.9500 . ?
C012 C01E 1.389(5) . ?
C013 C01L 1.400(5) . ?
C014 C018 1.401(5) . ?
C014 C01U 1.396(4) . ?
C1 C017 1.410(4) . ?
C016 H016 0.9500 . ?
C016 C017 1.399(4) . ?
C016 C01L 1.385(5) . ?
C018 C01B 1.387(4) . ?
C019 C01D 1.391(5) . ?
C019 C01K 1.399(5) . ?
C01A H01C 0.9500 . ?
C01A C01B 1.400(4) . ?
C01A C01J 1.397(5) . ?
C01B C01F 1.511(5) . ?
C01C H01D 0.9900 . ?
C01C H01E 0.9900 . ?
C01D C01G 1.525(5) . ?
C01D C01W 1.392(5) . ?
C01E C01Z 1.402(6) . ?
C01F H01F 0.9900 . ?
C01F H01G 0.9900 . ?
C01F C01K 1.520(5) . ?
C01G H01H 0.9900 . ?
C01G H01I 0.9900 . ?
C01G C01V 1.525(5) . ?
C01H H01J 0.9900 . ?
C01H H01K 0.9900 . ?
C01H C01Q 1.507(5) . ?
C01I C01X 1.400(5) . ?
C01I C02B 1.388(5) . ?
C01J C01U 1.403(5) . ?
C01J C025 1.532(5) . ?
C01K C01N 1.394(5) . ?
C01M C01S 1.393(5) . ?
C01M C023 1.392(5) . ?
C01M C026 1.513(5) . ?
C01N H01N 0.9500 . ?
C01N C01T 1.387(5) . ?
C01O H01L 0.9900 . ?
C01O H01M 0.9900 . ?
C01O C020 1.515(5) . ?
C01O C02D 1.526(5) . ?
C01P H01P 0.9500 . ?
C01P C01Y 1.404(6) . ?
C01P C02B 1.400(5) . ?
C01Q H01O 0.9900 . ?
C01Q H01Q 0.9900 . ?
C01R H01R 0.9500 . ?
C01R C01X 1.387(5) . ?
C01R C01Y 1.391(6) . ?
C01S C01V 1.394(5) . ?
C01T C01W 1.394(5) . ?
C01T C027 1.545(5) . ?
C01U H01U 0.9500 . ?
C01V C024 1.392(5) . ?
C01W H01W 0.9500 . ?
C01Y C02T 1.535(6) . ?
C020 H02A 0.9900 . ?
C020 H02B 0.9900 . ?
C021 H02C 0.9800 . ?
C021 H02D 0.9800 . ?
C021 H02E 0.9800 . ?
C022 C023 1.397(5) . ?
C022 C024 1.408(5) . ?
C022 C02I 1.529(6) . ?
C023 H023 0.9500 . ?
C024 H024 0.9500 . ?
C025 C02C 1.540(6) . ?
C025 C02E 1.532(5) . ?
C025 C02H 1.527(6) . ?
C026 H02F 0.9900 . ?
C026 H02G 0.9900 . ?
C026 C02B 1.522(5) . ?
C027 C02F 1.532(6) . ?
C027 C02S 1.526(6) . ?
C027 C02U 1.527(6) . ?
C028 H02H 0.9900 . ?
C028 H02I 0.9900 . ?
C028 C02K 1.489(6) . ?
C029 H02J 0.9800 . ?
C029 H02K 0.9800 . ?
C029 H02L 0.9800 . ?
O02A H7AA 0.8404 . ?
O02A C038 1.468(9) . ?
C02C H02M 0.9800 . ?
C02C H02N 0.9800 . ?
C02C H02O 0.9800 . ?
C02D H02P 0.9800 . ?
C02D H02Q 0.9800 . ?
C02D H02R 0.9800 . ?
C02E H02S 0.9800 . ?
C02E H02T 0.9800 . ?
C02E H02U 0.9800 . ?
C02F H02V 0.9800 . ?
C02F H02W 0.9800 . ?
C02F H02X 0.9800 . ?
Cl6 C7 1.673(18) . ?
C02H H02Y 0.9800 . ?
C02H H 0.9800 . ?
C02H HA 0.9800 . ?
C02I C02M 1.529(8) . ?
C02I C02Y 1.522(8) . ?
C02I C033 1.527(8) . ?
O02J H8AA 0.8400 . ?
O02J C032 1.403(9) . ?
C02K H02Z 0.9900 . ?
C02K HB 0.9900 . ?
C02K C030 1.525(7) . ?
O02L H9AA 0.8401 . ?
O02L C9 1.445(14) . ?
C02M H02 0.9800 . ?
C02M HC 0.9800 . ?
C02M HD 0.9800 . ?
C02N H2BA 0.9900 . ?
C02N HE 0.9900 . ?
C02O H0AA 0.9800 . ?
C02O HF 0.9800 . ?
C02O HG 0.9800 . ?
C02P H4BA 0.9900 . ?
C02P HH 0.9900 . ?
O02Q H0BA 0.8400 . ?
O02Q C036 1.409(9) . ?
O02R H1BA 0.8402 . ?
O02R C037 1.425(9) . ?
C02S H1AA 0.9800 . ?
C02S HI 0.9800 . ?
C02S HJ 0.9800 . ?
C02T C02X 1.464(9) . ?
C02T C02Z 1.491(8) . ?
C02T C034 1.604(9) . ?
C02U H2AA 0.9800 . ?
C02U HK 0.9800 . ?
C02U HL 0.9800 . ?
C02V H3BA 0.9900 . ?
C02V HM 0.9900 . ?
C02W H3AA 0.9800 . ?
C02W HN 0.9800 . ?
C02W HO 0.9800 . ?
C02X H4AA 0.9800 . ?
C02X HP 0.9800 . ?
C02X HQ 0.9800 . ?
C02Y H5AA 0.9800 . ?
C02Y HR 0.9800 . ?
C02Y HS 0.9800 . ?
C02Z H6AA 0.9800 . ?
C02Z HT 0.9800 . ?
C02Z HU 0.9800 . ?
C030 H03A 0.9800 . ?
C030 H03B 0.9800 . ?
C030 H03C 0.9800 . ?
C032 H03M 0.9800 . ?
C032 H03N 0.9800 . ?
C032 H03O 0.9800 . ?
C033 H03D 0.9800 . ?
C033 H03E 0.9800 . ?
C033 H03F 0.9800 . ?
C034 H03G 0.9800 . ?
C034 H03H 0.9800 . ?
C034 H03I 0.9800 . ?
C035 H03V 0.9900 . ?
C035 H03W 0.9900 . ?
C036 H03P 0.9800 . ?
C036 H03Q 0.9800 . ?
C036 H03R 0.9800 . ?
C037 H03S 0.9800 . ?
C037 H03T 0.9800 . ?
C037 H03U 0.9800 . ?
C038 H03J 0.9800 . ?
C038 H03K 0.9800 . ?
C038 H03L 0.9800 . ?
C7 H7A 0.9900 . ?
C7 H7B 0.9900 . ?
C9 H9A 0.9800 . ?
C9 H9B 0.9800 . ?
C9 H9C 0.9800 . ?

loop_
_geom_torsion_atom_site_label_1
_geom_torsion_atom_site_label_2
_geom_torsion_atom_site_label_3
_geom_torsion_atom_site_label_4
_geom_torsion
_geom_torsion_site_symmetry_1
_geom_torsion_site_symmetry_2
_geom_torsion_site_symmetry_3
_geom_torsion_site_symmetry_4
_geom_torsion_publ_flag
Ir1 N1 N00L N00M 175.0(2) . . . . ?
Ir1 N1 C00W C010 -176.3(2) . . . . ?
Ir1 N1 C00W C017 2.5(4) . . . . ?
Ir1 N2 N00N N00K -171.7(2) 2_666 . . . ?
Ir1 N2 C00R C00U 0.8(4) 2_666 . . . ?
Ir1 N2 C00R C00Y 173.6(2) 2_666 . . . ?
Ir1 C2 C012 C01E 179.9(3) 2_666 . . . ?
Ir1 C1 C017 C00W 5.4(4) . . . . ?
Ir1 C1 C017 C016 -173.6(3) . . . . ?
O009 C018 C01B C01A -178.5(3) . . . . ?
O009 C018 C01B C01F 7.1(5) . . . . ?
O00A C019 C01D C01G 6.3(5) . . . . ?
O00A C019 C01D C01W -176.0(3) . . . . ?
O00A C019 C01K C01F -7.2(5) . . . . ?
O00A C019 C01K C01N 175.8(3) . . . . ?
O00A C028 C02K C030 177.7(4) . . . . ?
O00C C01I C01X C011 4.2(5) . . . . ?
O00C C01I C01X C01R 179.0(3) . . . . ?
O00C C01I C02B C01P -179.5(3) . . . . ?
O00C C01I C02B C026 -4.0(5) . . . . ?
N1 N00L N00M C00V 174.4(3) . . . . ?
N1 N00L N00M C010 0.3(4) . . . . ?
N1 C00W C010 N00M 0.6(4) . . . . ?
N1 C00W C017 C1 -5.1(4) . . . . ?
N1 C00W C017 C016 173.8(3) . . . . ?
O00E C01S C01V C01G -2.6(5) . . . . ?
O00E C01S C01V C024 -178.2(3) . . . . ?
N2 C00R C00U C00X 178.6(3) . . . . ?
N2 C00R C00U C2 3.4(4) . . . . ?
N2 C00R C00Y N00K -0.8(4) . . . . ?
O00H C013 C01L O00B 0.4(5) . . . . ?
O00H C013 C01L C016 -177.3(3) . . . . ?
N00K C01H C01Q O00E 171.8(3) . . . . ?
N00L N1 C00W C010 -0.5(4) . . . . ?
N00L N1 C00W C017 178.3(3) . . . . ?
N00L N00M C00V C01C 38.6(4) . . . . ?
N00L N00M C010 C00W -0.6(4) . . . . ?
N00M C00V C01C O009 -173.9(2) . . . . ?
N00N N2 C00R C00U -171.9(3) . . . . ?
N00N N2 C00R C00Y 0.8(4) . . . . ?
N00N N00K C00Y C00R 0.6(4) . . . . ?
N00N N00K C01H C01Q -123.9(3) . . . . ?
O00O C01E C01Z O00T -0.9(5) . . . . ?
O00O C01E C01Z C00X 177.4(4) . . . . ?
C00R N2 N00N N00K -0.5(3) . . . . ?
C00R C00U C00X C01Z -173.0(4) . . . . ?
C00R C00U C2 Ir1 -6.1(4) . . . 2_666 ?
C00R C00U C2 C012 172.1(3) . . . . ?
C00S C013 C01L O00B -179.1(3) . . . . ?
C00S C013 C01L C016 3.1(5) . . . . ?
C00S C1 C017 C00W -177.1(3) . . . . ?
C00S C1 C017 C016 3.9(5) . . . . ?
C00U C00R C00Y N00K 169.3(4) . . . . ?
C00U C00X C01Z O00T 179.0(4) . . . . ?
C00U C00X C01Z C01E 1.0(6) . . . . ?
C00U C2 C012 C01E 2.0(5) . . . . ?
C00V N00M C010 C00W -174.2(3) . . . . ?
C00W N1 N00L N00M 0.2(3) . . . . ?
C00X C00U C2 Ir1 178.6(3) . . . 2_666 ?
C00X C00U C2 C012 -3.2(5) . . . . ?
C00Y N00K N00N N2 -0.1(4) . . . . ?
C00Y N00K C01H C01Q 52.2(5) . . . . ?
C00Y C00R C00U C00X 9.0(7) . . . . ?
C00Y C00R C00U C2 -166.2(4) . . . . ?
C2 C00U C00X C01Z 1.8(6) . . . . ?
C2 C012 C01E O00O -178.9(3) . . . . ?
C2 C012 C01E C01Z 0.7(6) . . . . ?
C010 N00M C00V C01C -148.3(3) . . . . ?
C010 C00W C017 C1 173.2(4) . . . . ?
C010 C00W C017 C016 -8.0(7) . . . . ?
C011 C014 C018 O009 -10.0(5) . . . . ?
C011 C014 C018 C01B 165.8(3) . . . . ?
C011 C014 C01U C01J -170.0(3) . . . . ?
C012 C01E C01Z O00T 179.6(4) . . . . ?
C012 C01E C01Z C00X -2.2(6) . . . . ?
C013 C00S C1 Ir1 174.7(3) . . . . ?
C013 C00S C1 C017 -2.5(5) . . . . ?
C014 C011 C01X C01I 114.4(3) . . . . ?
C014 C011 C01X C01R -60.4(4) . . . . ?
C014 C018 C01B C01A 5.8(5) . . . . ?
C014 C018 C01B C01F -168.6(3) . . . . ?
C1 C00S C013 O00H 179.5(3) . . . . ?
C1 C00S C013 C01L -1.0(5) . . . . ?
C017 C00W C010 N00M -177.7(4) . . . . ?
C017 C016 C01L O00B -179.5(3) . . . . ?
C017 C016 C01L C013 -1.7(5) . . . . ?
C018 O009 C01C C00V -101.5(3) . . . . ?
C018 C014 C01U C01J 1.6(5) . . . . ?
C018 C01B C01F C01K 81.9(4) . . . . ?
C019 O00A C028 C02K 177.5(3) . . . . ?
C019 C01D C01G C01V 113.7(4) . . . . ?
C019 C01D C01W C01T -0.1(5) . . . . ?
C019 C01K C01N C01T 0.4(5) . . . . ?
C01A C01B C01F C01K -92.4(4) . . . . ?
C01A C01J C01U C014 2.5(5) . . . . ?
C01A C01J C025 C02C 108.8(4) . . . . ?
C01A C01J C025 C02E -10.5(5) . . . . ?
C01A C01J C025 C02H -131.5(4) . . . . ?
C01B C01A C01J C01U -2.6(5) . . . . ?
C01B C01A C01J C025 -179.7(3) . . . . ?
C01B C01F C01K C019 -118.4(3) . . . . ?
C01B C01F C01K C01N 58.5(4) . . . . ?
C01C O009 C018 C014 -75.5(4) . . . . ?
C01C O009 C018 C01B 108.7(3) . . . . ?
C01D C019 C01K C01F 171.7(3) . . . . ?
C01D C019 C01K C01N -5.3(5) . . . . ?
C01D C01G C01V C01S -72.1(4) . . . . ?
C01D C01G C01V C024 103.4(4) . . . . ?
C01F C01K C01N C01T -176.6(3) . . . . ?
C01G C01D C01W C01T 177.7(3) . . . . ?
C01G C01V C024 C022 -175.0(3) . . . . ?
C01H N00K N00N N2 176.6(3) . . . . ?
C01H N00K C00Y C00R -175.7(3) . . . . ?
C01I O00C C020 C01O -178.5(3) . . . . ?
C01J C01A C01B C018 -1.4(5) . . . . ?
C01J C01A C01B C01F 173.1(3) . . . . ?
C01K C019 C01D C01G -172.6(3) . . . . ?
C01K C019 C01D C01W 5.1(5) . . . . ?
C01K C01N C01T C01W 4.4(5) . . . . ?
C01K C01N C01T C027 -172.9(3) . . . . ?
C01L C016 C017 C00W 179.3(3) . . . . ?
C01L C016 C017 C1 -1.9(5) . . . . ?
C01M C01S C01V C01G 172.7(3) . . . . ?
C01M C01S C01V C024 -2.9(5) . . . . ?
C01M C026 C02B C01I -120.3(4) . . . . ?
C01M C026 C02B C01P 55.2(4) . . . . ?
C01N C01T C01W C01D -4.5(5) . . . . ?
C01N C01T C027 C02F 96.2(4) . . . . ?
C01N C01T C027 C02S -144.6(4) . . . . ?
C01N C01T C027 C02U -21.1(5) . . . . ?
C01P C01Y C02T C02X 120.6(5) . . . . ?
C01P C01Y C02T C02Z -12.4(8) . . . . ?
C01P C01Y C02T C034 -126.7(5) . . . . ?
C01Q O00E C01S C01M 91.1(4) . . . . ?
C01Q O00E C01S C01V -93.5(4) . . . . ?
C01R C01Y C02T C02X -63.6(7) . . . . ?
C01R C01Y C02T C02Z 163.4(5) . . . . ?
C01R C01Y C02T C034 49.1(6) . . . . ?
C01S O00E C01Q C01H 178.3(3) . . . . ?
C01S C01M C023 C022 -0.8(5) . . . . ?
C01S C01M C026 C02B 73.6(4) . . . . ?
C01S C01V C024 C022 0.5(5) . . . . ?
C01U C014 C018 O009 178.4(3) . . . . ?
C01U C014 C018 C01B -5.8(5) . . . . ?
C01U C01J C025 C02C -68.2(5) . . . . ?
C01U C01J C025 C02E 172.5(4) . . . . ?
C01U C01J C025 C02H 51.5(5) . . . . ?
C01W C01D C01G C01V -64.0(4) . . . . ?
C01W C01T C027 C02F -81.0(4) . . . . ?
C01W C01T C027 C02S 38.2(5) . . . . ?
C01W C01T C027 C02U 161.8(4) . . . . ?
C01X C011 C014 C018 -73.8(4) . . . . ?
C01X C011 C014 C01U 97.5(4) . . . . ?
C01X C01I C02B C01P -1.4(5) . . . . ?
C01X C01I C02B C026 174.1(3) . . . . ?
C01X C01R C01Y C01P -0.2(6) . . . . ?
C01X C01R C01Y C02T -176.2(4) . . . . ?
C01Y C01P C02B C01I 1.1(6) . . . . ?
C01Y C01P C02B C026 -174.6(3) . . . . ?
C01Y C01R C01X C011 174.9(3) . . . . ?
C01Y C01R C01X C01I -0.1(5) . . . . ?
C020 O00C C01I C01X 94.3(4) . . . . ?
C020 O00C C01I C02B -87.6(4) . . . . ?
C021 O00B C01L C013 69.1(4) . . . . ?
C021 O00B C01L C016 -113.2(4) . . . . ?
C023 C01M C01S O00E 178.4(3) . . . . ?
C023 C01M C01S C01V 3.0(5) . . . . ?
C023 C01M C026 C02B -100.5(4) . . . . ?
C023 C022 C024 C01V 1.6(6) . . . . ?
C023 C022 C02I C02M -142.0(5) . . . . ?
C023 C022 C02I C02Y 99.2(5) . . . . ?
C023 C022 C02I C033 -22.3(7) . . . . ?
C024 C022 C023 C01M -1.5(6) . . . . ?
C024 C022 C02I C02M 41.3(6) . . . . ?
C024 C022 C02I C02Y -77.5(6) . . . . ?
C024 C022 C02I C033 161.0(4) . . . . ?
C025 C01J C01U C014 179.6(3) . . . . ?
C026 C01M C01S O00E 4.1(5) . . . . ?
C026 C01M C01S C01V -171.2(3) . . . . ?
C026 C01M C023 C022 173.3(3) . . . . ?
C027 C01T C01W C01D 172.8(3) . . . . ?
C028 O00A C019 C01D 91.3(4) . . . . ?
C028 O00A C019 C01K -89.8(4) . . . . ?
C029 O00H C013 C00S -0.2(5) . . . . ?
C029 O00H C013 C01L -179.7(3) . . . . ?
C02B C01I C01X C011 -173.9(3) . . . . ?
C02B C01I C01X C01R 0.9(5) . . . . ?
C02B C01P C01Y C01R -0.3(6) . . . . ?
C02B C01P C01Y C02T 175.5(4) . . . . ?
C02D C01O C020 O00C -173.6(3) . . . . ?
C02I C022 C023 C01M -178.2(4) . . . . ?
C02I C022 C024 C01V 178.4(4) . . . . ?
C02O O00O C01E C012 8.3(6) . . . . ?
C02O O00O C01E C01Z -171.2(4) . . . . ?
C02W O00T C01Z C00X -1.0(7) . . . . ?
C02W O00T C01Z C01E 177.1(5) . . . . ?

loop_
_smtbx_masks_void_nr
_smtbx_masks_void_average_x
_smtbx_masks_void_average_y
_smtbx_masks_void_average_z
_smtbx_masks_void_volume
_smtbx_masks_void_count_electrons
_smtbx_masks_void_content
1 -0.175 0.199 0.364 165.6 49.0 '1 CH2Cl2'
2 0.175 -0.199 0.636 165.6 47.8 '1 CH2Cl2'
3 0.031 0.258 0.028 8.1 0.4 ?
4 -0.031 0.742 0.972 8.1 0.4 ?
5 0.112 0.025 0.232 7.2 0.0 ?
6 0.888 0.975 0.768 7.2 0.0 ?
